data_7055172
loop_
_publ_author_name
'Babashkina, Maria G.'
'Robeyns, Koen'
'Filinchuk, Yaroslav'
'Safin, Damir A.'

_publ_section_title
;
 Detailed studies of the interaction of 3-chloroaniline with
 O,O&#x2032;-diphenylphosphorylisothiocyanate
;
_journal_issue 2
_journal_name_full 'New J. Chem.'
_journal_page_first 1230
_journal_paper_doi 10.1039/C5NJ02588E
_journal_volume 40
_journal_year 2016
_chemical_formula_moiety 'C12 H10 O4 P, C6 H7 Cl N, 0.5(C6 H6)'
_chemical_formula_sum 'C21 H20 Cl N O4 P'
_chemical_formula_weight 416.80
_space_group_crystal_system triclinic
_space_group_IT_number 2
_space_group_name_Hall '-P 1'
_space_group_name_H-M_alt 'P -1'
_symmetry_space_group_name_Hall '-P 1'
_symmetry_space_group_name_H-M 'P -1'
_atom_sites_solution_hydrogens geom
_audit_creation_method SHELXL-2014/7
_audit_update_record
;
2015-09-09 deposited with the CCDC.
2015-11-13 downloaded from the CCDC.
;
_cell_angle_alpha 67.80(3)
_cell_angle_beta 80.388(17)
_cell_angle_gamma 74.82(2)
_cell_formula_units_Z 2
_cell_length_a 6.7856(6)
_cell_length_b 11.797(5)
_cell_length_c 15.113(4)
_cell_measurement_reflns_used 1212
_cell_measurement_temperature 297(2)
_cell_measurement_theta_max 25.0950
_cell_measurement_theta_min 3.3230
_cell_volume 1077.9(6)
_computing_cell_refinement
;
CrysAlisPro, Agilent Technologies,
Version 1.171.37.35 (release 13-08-2014 CrysAlis171 .NET)
(compiled Aug 13 2014,18:06:01)
;
_computing_data_collection MAR
_computing_data_reduction
;
CrysAlisPro, Agilent Technologies,
Version 1.171.37.35 (release 13-08-2014 CrysAlis171 .NET)
(compiled Aug 13 2014,18:06:01)
;
_computing_molecular_graphics 'MERCURY (Macrae et al., 2008)'
_computing_publication_material
;

'MERCURY (Macrae et al., 2008), Platon (Spek, 2009)'



;
_computing_structure_refinement 'SHELXL-2014/7 (Sheldrick, 2014)'
_computing_structure_solution 'SHELXS-97 (Sheldrick, 1990)'
_diffrn_ambient_temperature 297(2)
_diffrn_measured_fraction_theta_full 0.959
_diffrn_measured_fraction_theta_max 0.959
_diffrn_measurement_device_type 'MAR345 image plate'
_diffrn_measurement_method
;
'130 images, \D\F 2.0\% '
' 47 images, \D\F 2.0\% '
;
_diffrn_radiation_monochromator 'Xenocs Fox3D mirror'
_diffrn_radiation_source 'Rigaku UltraX 18 rotating anode'
_diffrn_radiation_type MoK\a
_diffrn_radiation_wavelength 0.71073
_diffrn_reflns_av_R_equivalents 0.0351
_diffrn_reflns_av_unetI/netI 0.0270
_diffrn_reflns_laue_measured_fraction_full 0.959
_diffrn_reflns_laue_measured_fraction_max 0.959
_diffrn_reflns_limit_h_max 8
_diffrn_reflns_limit_h_min -8
_diffrn_reflns_limit_k_max 13
_diffrn_reflns_limit_k_min -14
_diffrn_reflns_limit_l_max 18
_diffrn_reflns_limit_l_min -18
_diffrn_reflns_number 12856
_diffrn_reflns_point_group_measured_fraction_full 0.959
_diffrn_reflns_point_group_measured_fraction_max 0.959
_diffrn_reflns_theta_full 25.225
_diffrn_reflns_theta_max 25.225
_diffrn_reflns_theta_min 3.120
_exptl_absorpt_coefficient_mu 0.277
_exptl_absorpt_correction_T_max 1.00000
_exptl_absorpt_correction_T_min 0.77688
_exptl_absorpt_correction_type multi-scan
_exptl_absorpt_process_details
;
CrysAlisPro, Agilent Technologies,
Version 1.171.37.35 (release 13-08-2014 CrysAlis171 .NET)
(compiled Aug 13 2014,18:06:01)
Empirical absorption correction using spherical harmonics,
 implemented in SCALE3 ABSPACK scaling algorithm.
;
_exptl_crystal_colour colourless
_exptl_crystal_density_diffrn 1.284
_exptl_crystal_description rod
_exptl_crystal_F_000 434
_exptl_crystal_size_max 0.45
_exptl_crystal_size_mid 0.15
_exptl_crystal_size_min 0.15
_refine_diff_density_max 0.304
_refine_diff_density_min -0.371
_refine_diff_density_rms 0.046
_refine_ls_extinction_method none
_refine_ls_goodness_of_fit_ref 1.049
_refine_ls_hydrogen_treatment constr
_refine_ls_matrix_type full
_refine_ls_number_parameters 254
_refine_ls_number_reflns 3723
_refine_ls_number_restraints 0
_refine_ls_restrained_S_all 1.049
_refine_ls_R_factor_all 0.0576
_refine_ls_R_factor_gt 0.0471
_refine_ls_shift/su_max 0.001
_refine_ls_shift/su_mean 0.000
_refine_ls_structure_factor_coef Fsqd
_refine_ls_weighting_details 'w=1/[\s^2^(Fo^2^)+(0.0683P)^2^+0.5810P] where P=(Fo^2^+2Fc^2^)/3'
_refine_ls_weighting_scheme calc
_refine_ls_wR_factor_gt 0.1293
_refine_ls_wR_factor_ref 0.1417
_reflns_Friedel_coverage 0.000
_reflns_number_gt 3175
_reflns_number_total 3723
_reflns_threshold_expression 'I > 2\s(I)'
_cod_data_source_file c5nj02588e2.cif
_cod_data_source_block 3
_cod_depositor_comments 'Adding full bibliography for 7055170--7055173.cif.'
_cod_database_code 7055172
_shelx_shelxl_version_number 2014/7
_shelx_space_group_comment
;
The symmetry employed for this shelxl refinement is uniquely defined
by the following loop, which should always be used as a source of
symmetry information in preference to the above space-group names.
They are only intended as comments.
;

loop_
_space_group_symop_operation_xyz
'x, y, z'
'-x, -y, -z'

loop_
_atom_site_label
_atom_site_type_symbol
_atom_site_fract_x
_atom_site_fract_y
_atom_site_fract_z
_atom_site_U_iso_or_equiv
_atom_site_adp_type
_atom_site_occupancy
_atom_site_site_symmetry_order
_atom_site_calc_flag
_atom_site_refinement_flags_posn
_atom_site_refinement_flags_adp
Cl1 Cl 1.19928(16) -0.00759(8) 0.82687(7) 0.0942(3) Uani 1 1 d . .
C2 C 1.0074(4) 0.0777(3) 0.74778(18) 0.0572(6) Uani 1 1 d . .
C3 C 0.8751(5) 0.0148(3) 0.7341(2) 0.0659(7) Uani 1 1 d . .
H3 H 0.8864 -0.0708 0.7672 0.079 Uiso 1 1 calc R U
C4 C 0.7255(5) 0.0824(3) 0.6699(2) 0.0693(8) Uani 1 1 d . .
H4 H 0.6365 0.0416 0.6592 0.083 Uiso 1 1 calc R U
C5 C 0.7077(4) 0.2113(3) 0.62122(19) 0.0581(7) Uani 1 1 d . .
H5 H 0.6070 0.2564 0.5785 0.070 Uiso 1 1 calc R U
C6 C 0.8416(3) 0.2714(2) 0.63725(15) 0.0437(5) Uani 1 1 d . .
C7 C 0.9931(4) 0.2069(2) 0.70033(17) 0.0488(6) Uani 1 1 d . .
H7 H 1.0821 0.2477 0.7109 0.059 Uiso 1 1 calc R U
N8 N 0.8220(3) 0.40750(18) 0.58533(13) 0.0448(5) Uani 1 1 d . .
H8A H 0.8487 0.4222 0.5228 0.067 Uiso 1 1 calc R U
H8B H 0.9105 0.4345 0.6057 0.067 Uiso 1 1 calc R U
H8C H 0.6951 0.4478 0.5962 0.067 Uiso 1 1 calc R U
P11 P 0.25826(9) 0.53363(6) 0.66358(4) 0.0437(2) Uani 1 1 d . .
O12 O 0.4536(3) 0.55099(17) 0.60495(12) 0.0553(4) Uani 1 1 d . .
O13 O 0.0821(3) 0.53472(17) 0.61567(12) 0.0525(4) Uani 1 1 d . .
O14 O 0.2018(2) 0.64126(16) 0.71120(12) 0.0515(4) Uani 1 1 d . .
C15 C 0.0253(4) 0.6591(2) 0.77219(17) 0.0468(5) Uani 1 1 d . .
C16 C 0.0500(5) 0.6398(3) 0.8663(2) 0.0658(7) Uani 1 1 d . .
H16 H 0.1796 0.6113 0.8893 0.079 Uiso 1 1 calc R U
C17 C -0.1224(6) 0.6639(3) 0.9257(2) 0.0816(10) Uani 1 1 d . .
H17 H -0.1081 0.6513 0.9891 0.098 Uiso 1 1 calc R U
C18 C -0.3133(5) 0.7060(3) 0.8923(3) 0.0805(10) Uani 1 1 d . .
H18 H -0.4279 0.7211 0.9330 0.097 Uiso 1 1 calc R U
C19 C -0.3358(5) 0.7262(3) 0.7979(3) 0.0731(8) Uani 1 1 d . .
H19 H -0.4653 0.7558 0.7748 0.088 Uiso 1 1 calc R U
C20 C -0.1650(4) 0.7022(3) 0.7375(2) 0.0572(6) Uani 1 1 d . .
H20 H -0.1795 0.7152 0.6741 0.069 Uiso 1 1 calc R U
O21 O 0.2857(3) 0.40268(16) 0.75376(12) 0.0541(4) Uani 1 1 d . .
C22 C 0.4530(4) 0.3512(2) 0.81101(16) 0.0482(6) Uani 1 1 d . .
C23 C 0.4843(4) 0.2229(3) 0.86249(18) 0.0597(7) Uani 1 1 d . .
H23 H 0.3971 0.1763 0.8584 0.072 Uiso 1 1 calc R U
C24 C 0.6472(5) 0.1656(3) 0.9199(2) 0.0722(8) Uani 1 1 d . .
H24 H 0.6699 0.0799 0.9544 0.087 Uiso 1 1 calc R U
C25 C 0.7769(5) 0.2354(3) 0.9265(2) 0.0717(8) Uani 1 1 d . .
H25 H 0.8855 0.1964 0.9655 0.086 Uiso 1 1 calc R U
C26 C 0.7444(5) 0.3629(3) 0.8750(2) 0.0693(8) Uani 1 1 d . .
H26 H 0.8323 0.4090 0.8793 0.083 Uiso 1 1 calc R U
C27 C 0.5812(4) 0.4230(3) 0.8168(2) 0.0608(7) Uani 1 1 d . .
H27 H 0.5584 0.5088 0.7826 0.073 Uiso 1 1 calc R U
C31 C 0.4797(9) 0.1275(4) 0.4618(3) 0.0942(13) Uani 1 1 d . .
H31 H 0.4653 0.2141 0.4366 0.113 Uiso 1 1 calc R U
C32 C 0.3191(7) 0.0763(5) 0.5146(3) 0.1011(13) Uani 1 1 d . .
H32 H 0.1947 0.1283 0.5241 0.121 Uiso 1 1 calc R U
C33 C 0.3413(7) -0.0518(5) 0.5534(3) 0.0969(12) Uani 1 1 d . .
H33 H 0.2329 -0.0863 0.5902 0.116 Uiso 1 1 calc R U

loop_
_atom_site_aniso_label
_atom_site_aniso_U_11
_atom_site_aniso_U_22
_atom_site_aniso_U_33
_atom_site_aniso_U_23
_atom_site_aniso_U_13
_atom_site_aniso_U_12
Cl1 0.1101(7) 0.0628(5) 0.0960(6) -0.0018(4) -0.0550(5) -0.0060(4)
C2 0.0675(16) 0.0522(16) 0.0486(14) -0.0150(11) -0.0118(12) -0.0067(12)
C3 0.093(2) 0.0482(16) 0.0576(16) -0.0153(12) -0.0114(15) -0.0183(14)
C4 0.087(2) 0.0629(19) 0.0700(18) -0.0210(14) -0.0151(16) -0.0337(15)
C5 0.0636(16) 0.0602(17) 0.0571(15) -0.0205(12) -0.0154(12) -0.0178(13)
C6 0.0472(13) 0.0464(13) 0.0386(11) -0.0163(10) -0.0010(9) -0.0115(10)
C7 0.0503(13) 0.0499(14) 0.0473(13) -0.0156(11) -0.0086(10) -0.0117(11)
N8 0.0433(10) 0.0489(12) 0.0428(10) -0.0144(8) -0.0052(8) -0.0121(8)
P11 0.0445(4) 0.0462(4) 0.0426(3) -0.0161(3) -0.0059(2) -0.0112(3)
O12 0.0475(10) 0.0578(11) 0.0543(10) -0.0160(8) -0.0007(8) -0.0085(8)
O13 0.0529(10) 0.0614(11) 0.0497(9) -0.0231(8) -0.0095(7) -0.0140(8)
O14 0.0492(9) 0.0566(11) 0.0569(10) -0.0266(8) -0.0021(7) -0.0161(8)
C15 0.0513(13) 0.0444(14) 0.0482(13) -0.0195(10) -0.0040(10) -0.0112(10)
C16 0.0703(18) 0.073(2) 0.0545(15) -0.0237(14) -0.0157(13) -0.0067(14)
C17 0.103(3) 0.090(2) 0.0506(16) -0.0305(16) 0.0046(16) -0.016(2)
C18 0.080(2) 0.083(2) 0.081(2) -0.0431(18) 0.0223(18) -0.0180(17)
C19 0.0560(17) 0.071(2) 0.100(2) -0.0461(18) -0.0024(16) -0.0053(14)
C20 0.0569(15) 0.0586(16) 0.0598(15) -0.0270(13) -0.0107(12) -0.0055(12)
O21 0.0565(10) 0.0513(11) 0.0542(10) -0.0102(8) -0.0135(8) -0.0178(8)
C22 0.0517(13) 0.0533(15) 0.0388(12) -0.0148(10) -0.0069(10) -0.0102(11)
C23 0.0738(18) 0.0556(16) 0.0477(14) -0.0127(12) -0.0078(12) -0.0174(13)
C24 0.091(2) 0.0585(18) 0.0519(15) -0.0045(13) -0.0163(15) -0.0061(15)
C25 0.0669(18) 0.087(2) 0.0526(16) -0.0178(15) -0.0161(13) -0.0053(16)
C26 0.0663(18) 0.080(2) 0.0632(17) -0.0189(15) -0.0194(14) -0.0191(15)
C27 0.0656(17) 0.0577(17) 0.0607(16) -0.0145(13) -0.0171(13) -0.0176(13)
C31 0.150(4) 0.064(2) 0.078(2) -0.0173(18) -0.048(3) -0.025(3)
C32 0.099(3) 0.126(4) 0.085(3) -0.059(3) -0.023(2) 0.008(3)
C33 0.103(3) 0.126(4) 0.063(2) -0.019(2) -0.0088(19) -0.046(3)

loop_
_atom_type_symbol
_atom_type_description
_atom_type_scat_dispersion_real
_atom_type_scat_dispersion_imag
_atom_type_scat_source
C C 0.0033 0.0016 'International Tables Vol C Tables 4.2.6.8 and 6.1.1.4'
H H 0.0000 0.0000 'International Tables Vol C Tables 4.2.6.8 and 6.1.1.4'
N N 0.0061 0.0033 'International Tables Vol C Tables 4.2.6.8 and 6.1.1.4'
O O 0.0106 0.0060 'International Tables Vol C Tables 4.2.6.8 and 6.1.1.4'
P P 0.1023 0.0942 'International Tables Vol C Tables 4.2.6.8 and 6.1.1.4'
Cl Cl 0.1484 0.1585 'International Tables Vol C Tables 4.2.6.8 and 6.1.1.4'

loop_
_geom_angle_atom_site_label_1
_geom_angle_atom_site_label_2
_geom_angle_atom_site_label_3
_geom_angle
_geom_angle_site_symmetry_1
C3 C2 C7 122.4(3) .
C3 C2 Cl1 118.7(2) .
C7 C2 Cl1 118.9(2) .
C2 C3 C4 118.5(3) .
C2 C3 H3 120.7 .
C4 C3 H3 120.7 .
C3 C4 C5 120.5(3) .
C3 C4 H4 119.8 .
C5 C4 H4 119.8 .
C6 C5 C4 119.5(3) .
C6 C5 H5 120.3 .
C4 C5 H5 120.3 .
C7 C6 C5 121.6(2) .
C7 C6 N8 119.3(2) .
C5 C6 N8 119.1(2) .
C6 C7 C2 117.5(2) .
C6 C7 H7 121.2 .
C2 C7 H7 121.2 .
C6 N8 H8A 109.5 .
C6 N8 H8B 109.5 .
H8A N8 H8B 109.5 .
C6 N8 H8C 109.5 .
H8A N8 H8C 109.5 .
H8B N8 H8C 109.5 .
O12 P11 O13 118.15(10) .
O12 P11 O14 104.95(10) .
O13 P11 O14 111.52(10) .
O12 P11 O21 112.19(10) .
O13 P11 O21 104.64(10) .
O14 P11 O21 104.72(10) .
C15 O14 P11 123.85(14) .
C20 C15 C16 121.1(2) .
C20 C15 O14 120.6(2) .
C16 C15 O14 118.2(2) .
C15 C16 C17 118.6(3) .
C15 C16 H16 120.7 .
C17 C16 H16 120.7 .
C18 C17 C16 120.9(3) .
C18 C17 H17 119.6 .
C16 C17 H17 119.6 .
C17 C18 C19 119.9(3) .
C17 C18 H18 120.0 .
C19 C18 H18 120.0 .
C18 C19 C20 120.0(3) .
C18 C19 H19 120.0 .
C20 C19 H19 120.0 .
C15 C20 C19 119.5(3) .
C15 C20 H20 120.2 .
C19 C20 H20 120.2 .
C22 O21 P11 125.09(15) .
C23 C22 C27 121.4(2) .
C23 C22 O21 115.9(2) .
C27 C22 O21 122.7(2) .
C24 C23 C22 119.1(3) .
C24 C23 H23 120.5 .
C22 C23 H23 120.5 .
C23 C24 C25 120.5(3) .
C23 C24 H24 119.8 .
C25 C24 H24 119.8 .
C26 C25 C24 120.0(3) .
C26 C25 H25 120.0 .
C24 C25 H25 120.0 .
C25 C26 C27 120.7(3) .
C25 C26 H26 119.7 .
C27 C26 H26 119.7 .
C26 C27 C22 118.4(3) .
C26 C27 H27 120.8 .
C22 C27 H27 120.8 .
C33 C31 C32 119.8(4) 2_656
C33 C31 H31 120.1 2_656
C32 C31 H31 120.1 .
C31 C32 C33 120.2(4) .
C31 C32 H32 119.9 .
C33 C32 H32 119.9 .
C31 C33 C32 120.0(4) 2_656
C31 C33 H33 120.0 2_656
C32 C33 H33 120.0 .

loop_
_geom_bond_atom_site_label_1
_geom_bond_atom_site_label_2
_geom_bond_distance
_geom_bond_site_symmetry_2
Cl1 C2 1.749(3) .
C2 C3 1.388(4) .
C2 C7 1.403(4) .
C3 C4 1.389(4) .
C3 H3 0.9300 .
C4 C5 1.399(4) .
C4 H4 0.9300 .
C5 C6 1.388(3) .
C5 H5 0.9300 .
C6 C7 1.383(3) .
C6 N8 1.477(3) .
C7 H7 0.9300 .
N8 H8A 0.8900 .
N8 H8B 0.8900 .
N8 H8C 0.8900 .
P11 O12 1.4823(18) .
P11 O13 1.4924(17) .
P11 O14 1.6187(18) .
P11 O21 1.6192(19) .
O14 C15 1.405(3) .
C15 C20 1.372(3) .
C15 C16 1.386(4) .
C16 C17 1.387(4) .
C16 H16 0.9300 .
C17 C18 1.368(5) .
C17 H17 0.9300 .
C18 C19 1.383(5) .
C18 H18 0.9300 .
C19 C20 1.387(4) .
C19 H19 0.9300 .
C20 H20 0.9300 .
O21 C22 1.405(3) .
C22 C23 1.392(4) .
C22 C27 1.396(4) .
C23 C24 1.385(4) .
C23 H23 0.9300 .
C24 C25 1.390(5) .
C24 H24 0.9300 .
C25 C26 1.384(4) .
C25 H25 0.9300 .
C26 C27 1.395(4) .
C26 H26 0.9300 .
C27 H27 0.9300 .
C31 C33 1.349(6) 2_656
C31 C32 1.371(6) .
C31 H31 0.9300 .
C32 C33 1.375(6) .
C32 H32 0.9300 .
C33 C31 1.349(6) 2_656
C33 H33 0.9300 .

loop_
_geom_torsion_atom_site_label_1
_geom_torsion_atom_site_label_2
_geom_torsion_atom_site_label_3
_geom_torsion_atom_site_label_4
_geom_torsion
_geom_torsion_site_symmetry_1
_geom_torsion_site_symmetry_4
C7 C2 C3 C4 1.0(4) . .
Cl1 C2 C3 C4 -178.8(2) . .
C2 C3 C4 C5 -0.8(4) . .
C3 C4 C5 C6 0.3(4) . .
C4 C5 C6 C7 0.1(4) . .
C4 C5 C6 N8 179.8(2) . .
C5 C6 C7 C2 0.2(3) . .
N8 C6 C7 C2 -179.6(2) . .
C3 C2 C7 C6 -0.7(4) . .
Cl1 C2 C7 C6 179.12(18) . .
O12 P11 O14 C15 179.45(17) . .
O13 P11 O14 C15 50.4(2) . .
O21 P11 O14 C15 -62.23(19) . .
P11 O14 C15 C20 -68.5(3) . .
P11 O14 C15 C16 115.6(2) . .
C20 C15 C16 C17 0.6(4) . .
O14 C15 C16 C17 176.4(3) . .
C15 C16 C17 C18 -0.1(5) . .
C16 C17 C18 C19 -0.6(5) . .
C17 C18 C19 C20 0.8(5) . .
C16 C15 C20 C19 -0.4(4) . .
O14 C15 C20 C19 -176.1(2) . .
C18 C19 C20 C15 -0.3(4) . .
O12 P11 O21 C22 40.0(2) . .
O13 P11 O21 C22 169.26(18) . .
O14 P11 O21 C22 -73.31(19) . .
P11 O21 C22 C23 -159.21(18) . .
P11 O21 C22 C27 20.9(3) . .
C27 C22 C23 C24 -0.5(4) . .
O21 C22 C23 C24 179.6(2) . .
C22 C23 C24 C25 0.3(4) . .
C23 C24 C25 C26 -0.3(5) . .
C24 C25 C26 C27 0.5(5) . .
C25 C26 C27 C22 -0.6(4) . .
C23 C22 C27 C26 0.6(4) . .
O21 C22 C27 C26 -179.5(2) . .
C33 C31 C32 C33 1.2(6) 2_656 .
C31 C32 C33 C31 -1.2(6) . 2_656
